data_7119599
loop_
_publ_author_name
'Dange, Deepak'
'Sindlinger, Christian P.'
'Aldridge, Simon'
'Jones, Cameron'

_publ_section_title
;
 Boryl substituted group 13 metallylenes: complexes with an iron carbonyl
 fragment.
;
_journal_issue 1
_journal_name_full 'Chemical communications (Cambridge, England)'
_journal_page_first 149
_journal_page_last 152
_journal_paper_doi 10.1039/c6cc08449d
_journal_volume 53
_journal_year 2016
_chemical_formula_sum 'C75 H96 Al2 B2 Fe2 N4 O10'
_chemical_formula_weight 1400.84
_chemical_name_systematic
; 
 ? 
;
_space_group_IT_number 14
_symmetry_cell_setting monoclinic
_symmetry_space_group_name_Hall '-P 2yn'
_symmetry_space_group_name_H-M 'P 1 21/n 1'
_atom_sites_solution_hydrogens geom
_atom_sites_solution_primary direct
_atom_sites_solution_secondary difmap
_audit_creation_method SHELXL-97
_cell_angle_alpha 90.00
_cell_angle_beta 91.93(3)
_cell_angle_gamma 90.00
_cell_formula_units_Z 2
_cell_length_a 12.057(2)
_cell_length_b 12.316(3)
_cell_length_c 25.080(5)
_cell_measurement_reflns_used 6684
_cell_measurement_temperature 100(2)
_cell_measurement_theta_max 25.50
_cell_measurement_theta_min 2.92
_cell_volume 3722.1(13)
_computing_cell_refinement 'XDS (Kabsch, 1993)'
_computing_data_collection 'Blu-Ice (McPhillips, 2002)'
_computing_data_reduction 'XDS (Kabsch, 1993)'
_computing_molecular_graphics X-Seed
_computing_publication_material CifTAB
_computing_structure_refinement 'SHELXL-97 (Sheldrick, 1997)'
_computing_structure_solution 'SHELXS-97 (Sheldrick, 1990)'
_diffrn_ambient_temperature 100(2)
_diffrn_measured_fraction_theta_full 0.965
_diffrn_measured_fraction_theta_max 0.965
_diffrn_measurement_device_type 'ADSC Quantum 210r'
_diffrn_radiation_source 'Australian Synchrotron'
_diffrn_radiation_type Synchrotron
_diffrn_radiation_wavelength 0.71090
_diffrn_reflns_av_R_equivalents 0.0558
_diffrn_reflns_av_sigmaI/netI 0.0390
_diffrn_reflns_limit_h_max 14
_diffrn_reflns_limit_h_min -14
_diffrn_reflns_limit_k_max 14
_diffrn_reflns_limit_k_min -14
_diffrn_reflns_limit_l_max 30
_diffrn_reflns_limit_l_min -30
_diffrn_reflns_number 26078
_diffrn_reflns_theta_full 25.50
_diffrn_reflns_theta_max 25.50
_diffrn_reflns_theta_min 2.92
_exptl_absorpt_coefficient_mu 0.472
_exptl_absorpt_correction_T_max 0.990
_exptl_absorpt_correction_T_min 0.951
_exptl_absorpt_correction_type multi-scan
_exptl_absorpt_process_details XDS
_exptl_crystal_colour colourless
_exptl_crystal_density_diffrn 1.250
_exptl_crystal_density_method 'not measured'
_exptl_crystal_description block
_exptl_crystal_F_000 1484
_exptl_crystal_size_max 0.10
_exptl_crystal_size_mid 0.02
_exptl_crystal_size_min 0.02
_refine_diff_density_max 0.813
_refine_diff_density_min -0.754
_refine_diff_density_rms 0.072
_refine_ls_extinction_method none
_refine_ls_goodness_of_fit_ref 1.026
_refine_ls_hydrogen_treatment constr
_refine_ls_matrix_type full
_refine_ls_number_parameters 451
_refine_ls_number_reflns 6684
_refine_ls_number_restraints 22
_refine_ls_restrained_S_all 1.031
_refine_ls_R_factor_all 0.0606
_refine_ls_R_factor_gt 0.0496
_refine_ls_shift/su_max 0.000
_refine_ls_shift/su_mean 0.000
_refine_ls_structure_factor_coef Fsqd
_refine_ls_weighting_details 'calc w=1/[\s^2^(Fo^2^)+(0.0644P)^2^+4.5789P] where P=(Fo^2^+2Fc^2^)/3'
_refine_ls_weighting_scheme calc
_refine_ls_wR_factor_gt 0.1215
_refine_ls_wR_factor_ref 0.1284
_reflns_number_gt 5626
_reflns_number_total 6684
_reflns_threshold_expression >2sigma(I)
_cod_data_source_file c6cc08449d7.cif
_cod_data_source_block cmpd4
_cod_original_sg_symbol_H-M P2(1)/n
_cod_database_code 7119599

loop_
_symmetry_equiv_pos_as_xyz
'x, y, z'
'-x+1/2, y+1/2, -z+1/2'
'-x, -y, -z'
'x-1/2, -y-1/2, z-1/2'

loop_
_atom_site_label
_atom_site_type_symbol
_atom_site_fract_x
_atom_site_fract_y
_atom_site_fract_z
_atom_site_U_iso_or_equiv
_atom_site_adp_type
_atom_site_occupancy
_atom_site_symmetry_multiplicity
_atom_site_calc_flag
_atom_site_refinement_flags
_atom_site_disorder_assembly
_atom_site_disorder_group
Fe1 Fe 0.82907(3) 0.36471(3) 0.533535(14) 0.01897(12) Uani 1 1 d . . .
Al1 Al 1.01625(6) 0.37984(6) 0.56763(3) 0.01726(17) Uani 1 1 d . . .
O4 O 0.59851(18) 0.35727(19) 0.49068(8) 0.0382(5) Uani 1 1 d . . .
O5 O 1.11828(15) 0.31445(15) 0.52049(7) 0.0234(4) Uani 1 1 d D . .
O2 O 0.8616(2) 0.13038(16) 0.55068(8) 0.0373(5) Uani 1 1 d . . .
O3 O 0.78325(18) 0.49852(18) 0.62713(8) 0.0366(5) Uani 1 1 d . . .
N2 N 1.07533(17) 0.24433(17) 0.67574(8) 0.0178(4) Uani 1 1 d . A .
C2 C 1.1415(2) 0.6014(2) 0.67102(9) 0.0195(5) Uani 1 1 d . . .
C5 C 1.3600(2) 0.6242(2) 0.63816(10) 0.0243(6) Uani 1 1 d . . .
H5 H 1.4343 0.6331 0.6274 0.029 Uiso 1 1 calc R . .
N1 N 1.16639(17) 0.40442(16) 0.67600(8) 0.0168(4) Uani 1 1 d . A .
C13 C 1.1958(2) 0.3479(2) 0.72288(10) 0.0208(5) Uani 1 1 d . . .
H13 H 1.2462 0.3727 0.7502 0.025 Uiso 1 1 calc R . .
C30 C 0.6892(2) 0.3588(2) 0.50768(10) 0.0251(6) Uani 1 1 d . . .
C3 C 1.1843(2) 0.7032(2) 0.65789(10) 0.0226(5) Uani 1 1 d . . .
H3 H 1.1390 0.7659 0.6607 0.027 Uiso 1 1 calc R . .
C15 C 1.0020(2) 0.1530(2) 0.66989(10) 0.0189(5) Uani 1 1 d . . .
C9 C 1.4776(2) 0.4225(3) 0.60413(12) 0.0334(7) Uani 1 1 d . . .
H9A H 1.4333 0.4316 0.5709 0.050 Uiso 1 1 calc R . .
H9B H 1.5167 0.3529 0.6034 0.050 Uiso 1 1 calc R . .
H9C H 1.5316 0.4817 0.6077 0.050 Uiso 1 1 calc R . .
C14 C 1.1409(2) 0.2527(2) 0.72284(9) 0.0202(5) Uani 1 1 d . . .
H14 H 1.1457 0.1997 0.7503 0.024 Uiso 1 1 calc R . .
C4 C 1.2915(2) 0.7137(2) 0.64087(10) 0.0262(6) Uani 1 1 d . . .
H4 H 1.3184 0.7831 0.6310 0.031 Uiso 1 1 calc R . .
C6 C 1.3215(2) 0.5206(2) 0.65107(9) 0.0205(5) Uani 1 1 d . . .
C24 C 1.1430(2) 0.0622(2) 0.61121(10) 0.0244(6) Uani 1 1 d . . .
H24 H 1.1536 0.1374 0.5972 0.029 Uiso 1 1 calc R . .
C21 C 0.8629(2) 0.2565(2) 0.72497(12) 0.0294(6) Uani 1 1 d . . .
H21 H 0.9109 0.3184 0.7142 0.035 Uiso 1 1 calc R . .
C28 C 0.8485(2) 0.2236(2) 0.54577(10) 0.0258(6) Uani 1 1 d . . .
C1 C 1.2112(2) 0.5104(2) 0.66583(9) 0.0181(5) Uani 1 1 d . . .
C20 C 0.9003(2) 0.1564(2) 0.69541(11) 0.0244(6) Uani 1 1 d . . .
C10 C 1.0248(2) 0.5898(2) 0.69123(10) 0.0220(5) Uani 1 1 d . . .
H10 H 0.9917 0.5229 0.6746 0.026 Uiso 1 1 calc R . .
C29 C 0.8020(2) 0.4423(2) 0.59151(11) 0.0256(6) Uani 1 1 d . . .
C11 C 0.9486(2) 0.6844(2) 0.67640(11) 0.0274(6) Uani 1 1 d . . .
H11A H 0.9735 0.7496 0.6958 0.041 Uiso 1 1 calc R . .
H11B H 0.8725 0.6669 0.6860 0.041 Uiso 1 1 calc R . .
H11C H 0.9507 0.6978 0.6379 0.041 Uiso 1 1 calc R . .
B1 B 1.0880(2) 0.3413(2) 0.64401(11) 0.0170(5) Uani 1 1 d . . .
C23 C 0.7423(3) 0.2863(3) 0.70995(12) 0.0341(7) Uani 1 1 d . . .
H23A H 0.7322 0.2877 0.6710 0.051 Uiso 1 1 calc R . .
H23B H 0.7253 0.3581 0.7244 0.051 Uiso 1 1 calc R . .
H23C H 0.6923 0.2322 0.7248 0.051 Uiso 1 1 calc R . .
C26 C 1.2421(3) 0.0367(3) 0.64836(12) 0.0345(7) Uani 1 1 d . . .
H26A H 1.2449 0.0888 0.6779 0.052 Uiso 1 1 calc R . .
H26B H 1.3106 0.0418 0.6285 0.052 Uiso 1 1 calc R . .
H26C H 1.2347 -0.0370 0.6626 0.052 Uiso 1 1 calc R . .
C16 C 1.0356(2) 0.0618(2) 0.64096(10) 0.0215(5) Uani 1 1 d . . .
C31 C 1.2391(4) 0.3298(14) 0.5281(4) 0.033(4) Uani 0.712(10) 1 d PD A 1
H31A H 1.2609 0.3293 0.5666 0.039 Uiso 0.712(10) 1 calc PR A 1
H31B H 1.2625 0.3996 0.5125 0.039 Uiso 0.712(10) 1 calc PR A 1
C27 C 0.8909(2) 0.4275(2) 0.48266(10) 0.0194(5) Uani 1 1 d . . .
C25 C 1.1414(3) -0.0149(2) 0.56334(11) 0.0327(7) Uani 1 1 d . . .
H25A H 1.1420 -0.0902 0.5760 0.049 Uiso 1 1 calc R . .
H25B H 1.2071 -0.0018 0.5422 0.049 Uiso 1 1 calc R . .
H25C H 1.0743 -0.0020 0.5411 0.049 Uiso 1 1 calc R . .
C34 C 1.0954(4) 0.2319(5) 0.47874(19) 0.0239(11) Uani 0.712(10) 1 d PD A 1
H34A H 1.0392 0.2583 0.4521 0.029 Uiso 0.712(10) 1 calc PR A 1
H34B H 1.0689 0.1633 0.4945 0.029 Uiso 0.712(10) 1 calc PR A 1
C19 C 0.8340(2) 0.0633(2) 0.69324(12) 0.0300(6) Uani 1 1 d . . .
H19 H 0.7649 0.0631 0.7104 0.036 Uiso 1 1 calc R . .
C17 C 0.9658(2) -0.0287(2) 0.64010(11) 0.0257(6) Uani 1 1 d . . .
H17 H 0.9866 -0.0916 0.6209 0.031 Uiso 1 1 calc R . .
C18 C 0.8675(2) -0.0285(2) 0.66640(11) 0.0290(6) Uani 1 1 d . . .
H18 H 0.8225 -0.0918 0.6661 0.035 Uiso 1 1 calc R . .
C33 C 1.2079(7) 0.2160(8) 0.4535(5) 0.040(3) Uani 0.712(10) 1 d P A 1
H33A H 1.2185 0.2686 0.4242 0.048 Uiso 0.712(10) 1 calc PR A 1
H33B H 1.2156 0.1414 0.4394 0.048 Uiso 0.712(10) 1 calc PR A 1
C32 C 1.2899(4) 0.2368(4) 0.50021(17) 0.0324(13) Uani 0.712(10) 1 d P A 1
H32A H 1.2965 0.1725 0.5238 0.039 Uiso 0.712(10) 1 calc PR A 1
H32B H 1.3642 0.2559 0.4875 0.039 Uiso 0.712(10) 1 calc PR A 1
O1 O 0.93413(15) 0.47714(14) 0.44611(7) 0.0212(4) Uani 1 1 d . . .
C7 C 1.4009(2) 0.4248(2) 0.65163(11) 0.0250(6) Uani 1 1 d . . .
H7 H 1.3558 0.3566 0.6508 0.030 Uiso 1 1 calc R . .
C12 C 1.0273(3) 0.5737(3) 0.75195(11) 0.0330(7) Uani 1 1 d . . .
H12A H 1.0737 0.5107 0.7613 0.050 Uiso 1 1 calc R . .
H12B H 0.9517 0.5613 0.7638 0.050 Uiso 1 1 calc R . .
H12C H 1.0582 0.6386 0.7695 0.050 Uiso 1 1 calc R . .
C8 C 1.4719(3) 0.4259(3) 0.70373(12) 0.0349(7) Uani 1 1 d . . .
H8A H 1.5223 0.4884 0.7037 0.052 Uiso 1 1 calc R . .
H8B H 1.5153 0.3588 0.7065 0.052 Uiso 1 1 calc R . .
H8C H 1.4234 0.4314 0.7342 0.052 Uiso 1 1 calc R . .
C22 C 0.8783(3) 0.2422(3) 0.78542(13) 0.0417(8) Uani 1 1 d . . .
H22A H 0.8339 0.1803 0.7970 0.063 Uiso 1 1 calc R . .
H22B H 0.8540 0.3082 0.8035 0.063 Uiso 1 1 calc R . .
H22C H 0.9568 0.2288 0.7945 0.063 Uiso 1 1 calc R . .
C41 C 0.5675(6) 0.0755(6) 0.5115(3) 0.0511(18) Uiso 0.50 1 d PD B -1
H41 H 0.6200 0.1231 0.5283 0.061 Uiso 0.50 1 calc PR B -1
C40 C 0.5366(7) 0.0913(7) 0.4582(3) 0.064(2) Uiso 0.50 1 d PD B -1
H40 H 0.5666 0.1503 0.4390 0.077 Uiso 0.50 1 calc PR B -1
C39 C 0.4623(11) 0.0213(9) 0.4331(3) 0.098(4) Uiso 0.50 1 d PD B -1
H39 H 0.4409 0.0317 0.3967 0.118 Uiso 0.50 1 calc PR B -1
C35 C 0.5578(14) -0.0228(13) 0.5993(3) 0.141(6) Uiso 0.50 1 d PD B -1
H35A H 0.6390 -0.0243 0.6030 0.212 Uiso 0.50 1 calc PR B -1
H35B H 0.5276 -0.0912 0.6124 0.212 Uiso 0.50 1 calc PR B -1
H35C H 0.5291 0.0378 0.6201 0.212 Uiso 0.50 1 calc PR B -1
C32A C 1.2971(9) 0.3068(10) 0.4819(4) 0.034(3) Uiso 0.288(10) 1 d PD A 2
H32C H 1.3007 0.3725 0.4592 0.040 Uiso 0.288(10) 1 calc PR A 2
H32D H 1.3728 0.2781 0.4890 0.040 Uiso 0.288(10) 1 calc PR A 2
C33A C 1.2192(13) 0.2207(18) 0.4575(14) 0.044(10) Uiso 0.288(10) 1 d PD A 2
H33C H 1.2301 0.2125 0.4187 0.053 Uiso 0.288(10) 1 calc PR A 2
H33D H 1.2302 0.1495 0.4752 0.053 Uiso 0.288(10) 1 calc PR A 2
C34A C 1.1047(13) 0.2674(14) 0.4682(4) 0.042(5) Uiso 0.288(10) 1 d PD A 2
H34C H 1.0832 0.3231 0.4414 0.050 Uiso 0.288(10) 1 calc PR A 2
H34D H 1.0476 0.2095 0.4677 0.050 Uiso 0.288(10) 1 calc PR A 2
C31A C 1.2362(7) 0.328(3) 0.5335(6) 0.020(7) Uiso 0.288(10) 1 d PD A 2
H31C H 1.2608 0.2764 0.5616 0.024 Uiso 0.288(10) 1 calc PR A 2
H31D H 1.2514 0.4030 0.5464 0.024 Uiso 0.288(10) 1 calc PR A 2
C38 C 0.4193(8) -0.0639(8) 0.4614(3) 0.082(3) Uiso 0.50 1 d PD B -1
H38 H 0.3692 -0.1131 0.4441 0.098 Uiso 0.50 1 calc PR B -1
C37 C 0.4487(7) -0.0787(6) 0.5155(3) 0.059(2) Uiso 0.50 1 d PD B -1
H37 H 0.4177 -0.1370 0.5349 0.071 Uiso 0.50 1 calc PR B -1
C36 C 0.5233(8) -0.0080(7) 0.5406(2) 0.076(3) Uiso 0.50 1 d PD B -1

loop_
_atom_site_aniso_label
_atom_site_aniso_U_11
_atom_site_aniso_U_22
_atom_site_aniso_U_33
_atom_site_aniso_U_23
_atom_site_aniso_U_13
_atom_site_aniso_U_12
Fe1 0.0190(2) 0.0202(2) 0.01760(19) 0.00259(14) -0.00159(14) -0.00272(14)
Al1 0.0186(4) 0.0176(4) 0.0155(3) 0.0008(3) -0.0013(3) -0.0008(3)
O4 0.0265(13) 0.0569(15) 0.0309(11) 0.0031(10) -0.0047(9) -0.0048(10)
O5 0.0216(10) 0.0275(10) 0.0211(9) -0.0051(7) 0.0013(7) -0.0010(8)
O2 0.0549(15) 0.0218(11) 0.0344(11) 0.0025(8) -0.0113(10) -0.0018(9)
O3 0.0341(13) 0.0412(12) 0.0348(11) -0.0136(10) 0.0048(9) -0.0038(10)
N2 0.0187(11) 0.0173(10) 0.0174(10) 0.0002(8) -0.0006(8) -0.0013(8)
C2 0.0235(14) 0.0188(12) 0.0158(11) 0.0000(9) -0.0037(9) 0.0012(10)
C5 0.0224(15) 0.0290(14) 0.0215(12) -0.0019(10) 0.0016(10) -0.0049(11)
N1 0.0186(11) 0.0148(10) 0.0169(10) 0.0012(8) -0.0009(8) 0.0007(8)
C13 0.0239(15) 0.0217(13) 0.0162(12) -0.0012(10) -0.0058(9) 0.0023(10)
C30 0.0255(16) 0.0303(15) 0.0193(12) 0.0023(11) 0.0001(11) -0.0024(11)
C3 0.0289(15) 0.0163(12) 0.0224(13) 0.0001(10) -0.0019(10) -0.0006(10)
C15 0.0214(14) 0.0164(12) 0.0185(12) 0.0042(9) -0.0038(9) -0.0016(10)
C9 0.0233(16) 0.0394(17) 0.0378(16) -0.0057(13) 0.0061(12) 0.0029(13)
C14 0.0232(14) 0.0199(12) 0.0173(12) 0.0017(10) -0.0027(10) 0.0011(10)
C4 0.0351(17) 0.0197(13) 0.0235(13) 0.0014(10) -0.0017(11) -0.0062(11)
C6 0.0215(14) 0.0232(13) 0.0165(12) -0.0018(10) -0.0012(10) -0.0006(10)
C24 0.0322(16) 0.0175(13) 0.0237(13) 0.0000(10) 0.0027(11) 0.0012(11)
C21 0.0229(15) 0.0287(15) 0.0370(15) -0.0012(12) 0.0066(12) 0.0035(11)
C28 0.0269(16) 0.0310(16) 0.0192(12) 0.0000(11) -0.0036(10) -0.0054(11)
C1 0.0227(14) 0.0165(12) 0.0150(11) -0.0003(9) -0.0017(9) -0.0017(10)
C20 0.0240(15) 0.0224(14) 0.0267(13) 0.0035(11) -0.0002(10) -0.0003(11)
C10 0.0220(14) 0.0199(13) 0.0240(13) -0.0003(10) -0.0007(10) 0.0012(10)
C29 0.0191(14) 0.0288(14) 0.0287(14) 0.0019(12) -0.0014(10) -0.0047(11)
C11 0.0277(16) 0.0266(14) 0.0279(14) -0.0006(11) -0.0016(11) 0.0063(11)
B1 0.0163(15) 0.0169(13) 0.0178(13) -0.0010(10) 0.0012(10) 0.0020(10)
C23 0.0278(17) 0.0366(17) 0.0383(16) 0.0098(13) 0.0066(12) 0.0078(13)
C26 0.0282(17) 0.0398(17) 0.0355(16) -0.0098(13) 0.0001(12) 0.0056(13)
C16 0.0278(15) 0.0173(12) 0.0192(12) 0.0027(10) -0.0046(10) 0.0000(10)
C31 0.021(4) 0.037(5) 0.040(4) -0.008(3) 0.0052(19) -0.0019(18)
C27 0.0181(13) 0.0191(12) 0.0206(12) -0.0011(10) -0.0053(9) -0.0011(10)
C25 0.0418(19) 0.0310(15) 0.0255(14) -0.0046(12) 0.0041(12) 0.0027(13)
C34 0.028(2) 0.027(3) 0.0170(18) -0.011(2) -0.0012(16) 0.0029(19)
C19 0.0246(16) 0.0304(15) 0.0350(15) 0.0070(12) 0.0034(11) -0.0038(12)
C17 0.0333(16) 0.0174(13) 0.0259(13) 0.0007(10) -0.0058(11) -0.0009(11)
C18 0.0302(16) 0.0216(14) 0.0347(15) 0.0061(11) -0.0038(12) -0.0078(11)
C33 0.030(4) 0.063(6) 0.026(3) -0.024(3) 0.000(2) 0.017(3)
C32 0.028(2) 0.036(3) 0.033(2) -0.0076(19) 0.0035(17) 0.0075(18)
O1 0.0252(10) 0.0209(9) 0.0174(8) 0.0028(7) -0.0021(7) -0.0034(7)
C7 0.0210(15) 0.0261(14) 0.0279(14) -0.0005(11) 0.0004(11) 0.0013(11)
C12 0.0317(17) 0.0399(17) 0.0279(15) 0.0071(13) 0.0073(12) 0.0094(13)
C8 0.0270(17) 0.0418(18) 0.0355(16) 0.0031(13) -0.0055(12) 0.0060(13)
C22 0.0326(19) 0.055(2) 0.0369(17) -0.0117(15) -0.0007(13) 0.0142(15)

loop_
_atom_type_symbol
_atom_type_description
_atom_type_scat_dispersion_real
_atom_type_scat_dispersion_imag
_atom_type_scat_source
C C 0.0033 0.0016 'International Tables Vol C Tables 4.2.6.8 and 6.1.1.4'
H H 0.0000 0.0000 'International Tables Vol C Tables 4.2.6.8 and 6.1.1.4'
B B 0.0013 0.0007 'International Tables Vol C Tables 4.2.6.8 and 6.1.1.4'
N N 0.0061 0.0033 'International Tables Vol C Tables 4.2.6.8 and 6.1.1.4'
O O 0.0106 0.0060 'International Tables Vol C Tables 4.2.6.8 and 6.1.1.4'
Al Al 0.0645 0.0514 'International Tables Vol C Tables 4.2.6.8 and 6.1.1.4'
Fe Fe 0.3463 0.8444 'International Tables Vol C Tables 4.2.6.8 and 6.1.1.4'

loop_
_geom_angle_atom_site_label_1
_geom_angle_atom_site_label_2
_geom_angle_atom_site_label_3
_geom_angle
_geom_angle_site_symmetry_1
_geom_angle_site_symmetry_3
C27 Fe1 C28 121.31(12) . .
C27 Fe1 C29 118.02(12) . .
C28 Fe1 C29 114.22(12) . .
C27 Fe1 C30 100.35(12) . .
C28 Fe1 C30 98.04(13) . .
C29 Fe1 C30 96.97(13) . .
C27 Fe1 Al1 78.42(9) . .
C28 Fe1 Al1 84.12(9) . .
C29 Fe1 Al1 82.12(9) . .
C30 Fe1 Al1 177.84(9) . .
O1 Al1 O5 93.75(8) 3_766 .
O1 Al1 B1 104.46(10) 3_766 .
O5 Al1 B1 102.24(10) . .
O1 Al1 Fe1 107.87(6) 3_766 .
O5 Al1 Fe1 111.39(6) . .
B1 Al1 Fe1 130.82(9) . .
C34A O5 C31A 109.3(9) . .
C34A O5 C31 104.6(8) . .
C31A O5 C31 5.4(11) . .
C34A O5 C34 20.7(6) . .
C31A O5 C34 113.3(9) . .
C31 O5 C34 109.9(5) . .
C34A O5 Al1 132.6(7) . .
C31A O5 Al1 117.1(7) . .
C31 O5 Al1 121.2(4) . .
C34 O5 Al1 128.2(2) . .
C14 N2 C15 118.1(2) . .
C14 N2 B1 109.6(2) . .
C15 N2 B1 131.8(2) . .
C3 C2 C1 117.7(2) . .
C3 C2 C10 121.1(2) . .
C1 C2 C10 121.2(2) . .
C4 C5 C6 120.9(3) . .
C13 N1 C1 120.9(2) . .
C13 N1 B1 109.9(2) . .
C1 N1 B1 129.2(2) . .
C14 C13 N1 108.7(2) . .
O4 C30 Fe1 178.6(3) . .
C4 C3 C2 120.9(2) . .
C20 C15 C16 122.1(2) . .
C20 C15 N2 118.3(2) . .
C16 C15 N2 119.5(2) . .
C13 C14 N2 109.1(2) . .
C5 C4 C3 120.5(2) . .
C1 C6 C5 118.0(2) . .
C1 C6 C7 122.1(2) . .
C5 C6 C7 119.8(2) . .
C16 C24 C26 111.4(2) . .
C16 C24 C25 113.3(2) . .
C26 C24 C25 109.9(2) . .
C20 C21 C22 111.3(2) . .
C20 C21 C23 111.7(3) . .
C22 C21 C23 110.7(2) . .
O2 C28 Fe1 176.1(2) . .
C6 C1 C2 121.9(2) . .
C6 C1 N1 119.7(2) . .
C2 C1 N1 118.4(2) . .
C19 C20 C15 117.7(2) . .
C19 C20 C21 120.5(3) . .
C15 C20 C21 121.8(2) . .
C2 C10 C11 113.9(2) . .
C2 C10 C12 110.9(2) . .
C11 C10 C12 109.5(2) . .
O3 C29 Fe1 175.6(3) . .
N2 B1 N1 102.6(2) . .
N2 B1 Al1 129.22(19) . .
N1 B1 Al1 128.15(18) . .
C17 C16 C15 117.5(2) . .
C17 C16 C24 121.3(2) . .
C15 C16 C24 121.2(2) . .
O5 C31 C32 105.1(7) . .
O1 C27 Fe1 177.5(2) . .
O5 C34 C33 103.6(4) . .
C18 C19 C20 120.9(3) . .
C18 C17 C16 121.3(3) . .
C17 C18 C19 120.4(3) . .
C34 C33 C32 102.7(7) . .
C31 C32 C33 103.0(5) . .
C27 O1 Al1 137.75(17) . 3_766
C6 C7 C9 113.8(2) . .
C6 C7 C8 109.5(2) . .
C9 C7 C8 109.1(2) . .
C36 C41 C40 121.1(5) . .
C39 C40 C41 120.0(5) . .
C38 C39 C40 119.4(5) . .
C33A C32A C31A 98.8(16) . .
C34A C33A C32A 102.4(12) . .
O5 C34A C33A 103.7(14) . .
O5 C31A C32A 106.4(9) . .
C39 C38 C37 120.7(5) . .
C36 C37 C38 119.7(5) . .
C41 C36 C37 119.0(5) . .
C41 C36 C35 120.0(6) . .
C37 C36 C35 120.9(6) . .

loop_
_geom_bond_atom_site_label_1
_geom_bond_atom_site_label_2
_geom_bond_distance
_geom_bond_site_symmetry_2
Fe1 C27 1.687(3) .
Fe1 C28 1.778(3) .
Fe1 C29 1.779(3) .
Fe1 C30 1.788(3) .
Fe1 Al1 2.3936(10) .
Al1 O1 1.8956(19) 3_766
Al1 O5 1.9125(19) .
Al1 B1 2.128(3) .
O4 C30 1.160(4) .
O5 C34A 1.438(7) .
O5 C31A 1.458(8) .
O5 C31 1.475(5) .
O5 C34 1.479(4) .
O2 C28 1.166(3) .
O3 C29 1.159(3) .
N2 C14 1.403(3) .
N2 C15 1.436(3) .
N2 B1 1.446(3) .
C2 C3 1.399(4) .
C2 C1 1.410(4) .
C2 C10 1.518(4) .
C5 C4 1.380(4) .
C5 C6 1.400(4) .
N1 C13 1.401(3) .
N1 C1 1.439(3) .
N1 B1 1.446(3) .
C13 C14 1.347(4) .
C3 C4 1.381(4) .
C15 C20 1.403(4) .
C15 C16 1.404(4) .
C9 C7 1.533(4) .
C6 C1 1.398(4) .
C6 C7 1.519(4) .
C24 C16 1.516(4) .
C24 C26 1.523(4) .
C24 C25 1.530(4) .
C21 C20 1.515(4) .
C21 C22 1.531(4) .
C21 C23 1.535(4) .
C20 C19 1.398(4) .
C10 C11 1.522(4) .
C10 C12 1.535(4) .
C16 C17 1.396(4) .
C31 C32 1.486(14) .
C27 O1 1.232(3) .
C34 C33 1.529(8) .
C19 C18 1.383(4) .
C17 C18 1.375(4) .
C33 C32 1.529(12) .
O1 Al1 1.8956(19) 3_766
C7 C8 1.538(4) .
C41 C36 1.378(6) .
C41 C40 1.391(6) .
C40 C39 1.379(6) .
C39 C38 1.377(6) .
C35 C36 1.527(6) .
C32A C33A 1.531(8) .
C32A C31A 1.532(8) .
C33A C34A 1.527(8) .
C38 C37 1.402(6) .
C37 C36 1.388(6) .
